data_7109320
loop_
_publ_author_name
'Xiaolu Song'
'Zhe Wang'
'Jin Zhao'
'T. S. Andy Hor'

_publ_section_title
;
 Sodium cubane and double-cubane aggregates of hybridised salicylaldimines
 and their transmetallation to nickel for catalytic ethylene
 oligomerisation
;
_journal_name_full Chem.Commun.
_journal_page_first 4992
_journal_paper_doi 10.1039/c3cc40320c
_journal_volume 49
_journal_year 2013
_chemical_formula_sum 'C22 H28 N2 Ni O4'
_chemical_formula_weight 443.17
_chemical_name_systematic
;
?
;
_space_group_IT_number 14
_symmetry_cell_setting monoclinic
_symmetry_space_group_name_Hall '-P 2yn'
_symmetry_space_group_name_H-M 'P 1 21/n 1'
_atom_sites_solution_hydrogens geom
_atom_sites_solution_primary direct
_atom_sites_solution_secondary difmap
_audit_creation_method SHELXL-97
_cell_angle_alpha 90.00
_cell_angle_beta 111.595(2)
_cell_angle_gamma 90.00
_cell_formula_units_Z 2
_cell_length_a 11.5049(11)
_cell_length_b 7.3081(7)
_cell_length_c 13.8761(14)
_cell_measurement_reflns_used 1966
_cell_measurement_temperature 223(2)
_cell_measurement_theta_max 24.40
_cell_measurement_theta_min 2.89
_cell_volume 1084.80(18)
_computing_cell_refinement 'Bruker SMART'
_computing_data_collection 'Bruker SMART'
_computing_data_reduction 'Bruker SAINT'
_computing_molecular_graphics 'Bruker SHELXTL'
_computing_publication_material 'Bruker SHELXTL'
_computing_structure_refinement 'SHELXL-97 (Sheldrick, 1997)'
_computing_structure_solution 'SHELXS-97 (Sheldrick, 1990)'
_diffrn_ambient_temperature 223(2)
_diffrn_measured_fraction_theta_full 1.000
_diffrn_measured_fraction_theta_max 1.000
_diffrn_measurement_device_type 'CCD area detector'
_diffrn_measurement_method 'phi and omega scans'
_diffrn_radiation_monochromator graphite
_diffrn_radiation_source 'fine-focus sealed tube'
_diffrn_radiation_type MoK\a
_diffrn_radiation_wavelength 0.71073
_diffrn_reflns_av_R_equivalents 0.0343
_diffrn_reflns_av_sigmaI/netI 0.0390
_diffrn_reflns_limit_h_max 13
_diffrn_reflns_limit_h_min -14
_diffrn_reflns_limit_k_max 9
_diffrn_reflns_limit_k_min -9
_diffrn_reflns_limit_l_max 16
_diffrn_reflns_limit_l_min -18
_diffrn_reflns_number 7397
_diffrn_reflns_theta_full 27.49
_diffrn_reflns_theta_max 27.49
_diffrn_reflns_theta_min 1.98
_exptl_absorpt_coefficient_mu 0.924
_exptl_absorpt_correction_T_max 0.7456
_exptl_absorpt_correction_T_min 0.6568
_exptl_absorpt_correction_type multi-scan
_exptl_absorpt_process_details 'Sadabs, (Sheldrick 2001)'
_exptl_crystal_colour Yellow
_exptl_crystal_density_diffrn 1.357
_exptl_crystal_density_meas ?
_exptl_crystal_density_method 'not measured'
_exptl_crystal_description BLock
_exptl_crystal_F_000 468
_exptl_crystal_size_max 0.30
_exptl_crystal_size_mid 0.22
_exptl_crystal_size_min 0.20
_refine_diff_density_max 0.267
_refine_diff_density_min -0.419
_refine_diff_density_rms 0.093
_refine_ls_extinction_method none
_refine_ls_goodness_of_fit_ref 1.066
_refine_ls_hydrogen_treatment constr
_refine_ls_matrix_type full
_refine_ls_number_parameters 134
_refine_ls_number_reflns 2491
_refine_ls_number_restraints 0
_refine_ls_restrained_S_all 1.066
_refine_ls_R_factor_all 0.0514
_refine_ls_R_factor_gt 0.0418
_refine_ls_shift/su_max 0.000
_refine_ls_shift/su_mean 0.000
_refine_ls_structure_factor_coef Fsqd
_refine_ls_weighting_details 'calc w=1/[\s^2^(Fo^2^)+(0.0641P)^2^+0.0845P] where P=(Fo^2^+2Fc^2^)/3'
_refine_ls_weighting_scheme calc
_refine_ls_wR_factor_gt 0.1079
_refine_ls_wR_factor_ref 0.1144
_reflns_number_gt 2058
_reflns_number_total 2491
_reflns_threshold_expression >2sigma(I)
_cod_data_source_file c3cc40320c.txt
_cod_data_source_block b400
_cod_depositor_comments
;
The following automatic conversions were performed:

'_exptl_crystal_density_meas' value 'Not Measured' was changed to '?'
- the value is perceived as not measured.

Automatic conversion script
Id: cif_fix_values 3008 2015-01-20 13:52:24Z robertas 
;
_cod_original_sg_symbol_H-M P2(1)/n
_cod_database_code 7109320

loop_
_symmetry_equiv_pos_as_xyz
'x, y, z'
'-x+1/2, y+1/2, -z+1/2'
'-x, -y, -z'
'x-1/2, -y-1/2, z-1/2'

loop_
_atom_site_label
_atom_site_type_symbol
_atom_site_fract_x
_atom_site_fract_y
_atom_site_fract_z
_atom_site_U_iso_or_equiv
_atom_site_adp_type
_atom_site_occupancy
_atom_site_symmetry_multiplicity
_atom_site_calc_flag
_atom_site_refinement_flags
Ni1 Ni 0.0000 0.5000 0.5000 0.03171(15) Uani 1 2 d S
O1 O 0.16303(16) 0.5193(2) 0.51158(15) 0.0476(4) Uani 1 1 d .
O2 O -0.25169(17) 1.0674(3) 0.62749(17) 0.0711(6) Uani 1 1 d .
N1 N 0.01724(15) 0.6895(2) 0.60013(12) 0.0338(4) Uani 1 1 d .
C1 C 0.25839(19) 0.5922(3) 0.58634(17) 0.0376(5) Uani 1 1 d .
C2 C 0.3804(2) 0.5545(3) 0.5912(2) 0.0469(6) Uani 1 1 d .
H2 H 0.3921 0.4782 0.5410 0.056 Uiso 1 1 calc R
C3 C 0.4829(2) 0.6281(3) 0.66877(19) 0.0486(6) Uani 1 1 d .
H3 H 0.5636 0.6006 0.6707 0.058 Uiso 1 1 calc R
C4 C 0.4692(2) 0.7419(3) 0.7439(2) 0.0519(6) Uani 1 1 d .
H4 H 0.5397 0.7912 0.7964 0.062 Uiso 1 1 calc R
C5 C 0.3515(2) 0.7811(3) 0.74035(18) 0.0458(5) Uani 1 1 d .
H5 H 0.3417 0.8583 0.7910 0.055 Uiso 1 1 calc R
C6 C 0.24416(19) 0.7079(3) 0.66199(16) 0.0364(5) Uani 1 1 d .
C7 C 0.12349(19) 0.7558(3) 0.66098(16) 0.0380(5) Uani 1 1 d .
H7 H 0.1207 0.8443 0.7093 0.046 Uiso 1 1 calc R
C8 C -0.09362(19) 0.7697(3) 0.61391(16) 0.0385(5) Uani 1 1 d .
H8A H -0.0669 0.8372 0.6795 0.046 Uiso 1 1 calc R
H8B H -0.1495 0.6711 0.6177 0.046 Uiso 1 1 calc R
C9 C -0.1645(2) 0.8979(3) 0.52589(19) 0.0478(6) Uani 1 1 d .
H9A H -0.1109 1.0019 0.5255 0.057 Uiso 1 1 calc R
H9B H -0.1855 0.8332 0.4598 0.057 Uiso 1 1 calc R
C10 C -0.2830(2) 0.9674(3) 0.5362(2) 0.0512(6) Uani 1 1 d .
H10A H -0.3289 1.0451 0.4768 0.061 Uiso 1 1 calc R
H10B H -0.3367 0.8641 0.5376 0.061 Uiso 1 1 calc R
C11 C -0.3532(3) 1.1496(5) 0.6429(3) 0.0882(11) Uani 1 1 d .
H11A H -0.4007 1.2208 0.5821 0.132 Uiso 1 1 calc R
H11B H -0.3230 1.2292 0.7029 0.132 Uiso 1 1 calc R
H11C H -0.4064 1.0557 0.6542 0.132 Uiso 1 1 calc R

loop_
_atom_site_aniso_label
_atom_site_aniso_U_11
_atom_site_aniso_U_22
_atom_site_aniso_U_33
_atom_site_aniso_U_23
_atom_site_aniso_U_13
_atom_site_aniso_U_12
Ni1 0.0330(2) 0.0319(2) 0.0291(2) -0.00336(14) 0.01016(16) 0.00254(14)
O1 0.0375(9) 0.0571(10) 0.0484(10) -0.0215(7) 0.0158(8) -0.0049(7)
O2 0.0463(11) 0.0897(13) 0.0740(14) -0.0273(12) 0.0184(10) 0.0174(10)
N1 0.0379(9) 0.0318(8) 0.0318(9) -0.0003(7) 0.0129(7) 0.0043(7)
C1 0.0361(11) 0.0324(10) 0.0410(12) -0.0009(9) 0.0104(9) -0.0012(8)
C2 0.0425(13) 0.0444(11) 0.0548(15) -0.0061(11) 0.0189(11) 0.0007(10)
C3 0.0351(12) 0.0461(13) 0.0607(15) 0.0042(11) 0.0133(11) 0.0022(9)
C4 0.0404(13) 0.0488(13) 0.0541(15) -0.0023(11) 0.0029(11) -0.0040(10)
C5 0.0468(13) 0.0402(12) 0.0440(13) -0.0068(10) 0.0091(10) -0.0008(10)
C6 0.0382(11) 0.0294(10) 0.0369(11) 0.0005(8) 0.0081(9) 0.0015(8)
C7 0.0445(12) 0.0325(10) 0.0346(11) -0.0046(8) 0.0118(9) 0.0025(9)
C8 0.0427(12) 0.0386(11) 0.0362(11) -0.0076(9) 0.0167(9) 0.0039(9)
C9 0.0525(14) 0.0442(13) 0.0489(14) 0.0054(11) 0.0212(11) 0.0130(11)
C10 0.0431(14) 0.0484(13) 0.0565(16) -0.0001(11) 0.0117(12) 0.0083(10)
C11 0.082(2) 0.112(3) 0.088(2) 0.001(2) 0.0518(19) 0.040(2)

loop_
_atom_type_symbol
_atom_type_description
_atom_type_scat_dispersion_real
_atom_type_scat_dispersion_imag
_atom_type_scat_source
C C 0.0033 0.0016 'International Tables Vol C Tables 4.2.6.8 and 6.1.1.4'
H H 0.0000 0.0000 'International Tables Vol C Tables 4.2.6.8 and 6.1.1.4'
N N 0.0061 0.0033 'International Tables Vol C Tables 4.2.6.8 and 6.1.1.4'
O O 0.0106 0.0060 'International Tables Vol C Tables 4.2.6.8 and 6.1.1.4'
Ni Ni 0.3393 1.1124 'International Tables Vol C Tables 4.2.6.8 and 6.1.1.4'

loop_
_geom_angle_atom_site_label_1
_geom_angle_atom_site_label_2
_geom_angle_atom_site_label_3
_geom_angle
_geom_angle_site_symmetry_1
_geom_angle_site_symmetry_3
O1 Ni1 O1 180.0 3_566 .
O1 Ni1 N1 92.95(7) 3_566 3_566
O1 Ni1 N1 87.05(7) . 3_566
O1 Ni1 N1 87.05(7) 3_566 .
O1 Ni1 N1 92.95(7) . .
N1 Ni1 N1 180.0 3_566 .
C1 O1 Ni1 129.22(15) . .
C10 O2 C11 114.5(2) . .
C7 N1 C8 114.76(17) . .
C7 N1 Ni1 124.21(14) . .
C8 N1 Ni1 121.02(13) . .
O1 C1 C6 122.79(19) . .
O1 C1 C2 119.1(2) . .
C6 C1 C2 118.1(2) . .
C3 C2 C1 120.8(2) . .
C2 C3 C4 121.3(2) . .
C5 C4 C3 118.9(2) . .
C4 C5 C6 121.4(2) . .
C1 C6 C5 119.53(19) . .
C1 C6 C7 121.41(18) . .
C5 C6 C7 119.06(19) . .
N1 C7 C6 126.54(19) . .
N1 C8 C9 111.98(16) . .
C10 C9 C8 111.57(19) . .
O2 C10 C9 108.9(2) . .

loop_
_geom_bond_atom_site_label_1
_geom_bond_atom_site_label_2
_geom_bond_distance
_geom_bond_site_symmetry_2
Ni1 O1 1.8281(17) 3_566
Ni1 O1 1.8281(17) .
Ni1 N1 1.9196(16) 3_566
Ni1 N1 1.9196(16) .
O1 C1 1.314(3) .
O2 C10 1.390(3) .
O2 C11 1.398(3) .
N1 C7 1.297(3) .
N1 C8 1.479(2) .
C1 C6 1.404(3) .
C1 C2 1.407(3) .
C2 C3 1.381(3) .
C3 C4 1.387(3) .
C4 C5 1.367(3) .
C5 C6 1.416(3) .
C6 C7 1.427(3) .
C8 C9 1.517(3) .
C9 C10 1.510(3) .
